data_4068429
loop_
_publ_author_name
'Rubio, Miguel'
'Su\'arez, Andr\'es'
'del R\'io, Diego'
'Galindo, Agust\'in'
'\'Alvarez, Eleuterio'
'Pizzano, Antonio'

_publ_section_title
;
 Rhodium Complexes with Pincer Diphosphite Ligands. Unusual Olefin
 in-Plane Coordination in Square-Planar Compounds&#x2020;
;
_journal_issue 2
_journal_name_full Organometallics
_journal_page_first 547
_journal_paper_doi 10.1021/om800830w
_journal_volume 28
_journal_year 2009
_chemical_absolute_configuration ad
_chemical_formula_moiety 'C56 H71 O6 P2 Rh'
_chemical_formula_sum 'C56 H71 O6 P2 Rh'
_chemical_formula_weight 1004.98
_chemical_name_systematic
; 
 ? 
;
_space_group_IT_number 19
_symmetry_cell_setting orthorhombic
_symmetry_space_group_name_Hall 'P 2ac 2ab'
_symmetry_space_group_name_H-M 'P 21 21 21'
_atom_sites_solution_hydrogens geom
_atom_sites_solution_primary direct
_atom_sites_solution_secondary difmap
_audit_creation_method SHELXL-97
_cell_angle_alpha 90.00
_cell_angle_beta 90.00
_cell_angle_gamma 90.00
_cell_formula_units_Z 4
_cell_length_a 10.4092(11)
_cell_length_b 18.8544(18)
_cell_length_c 26.636(3)
_cell_measurement_reflns_used 6094
_cell_measurement_temperature 100(2)
_cell_measurement_theta_max 26.96
_cell_measurement_theta_min 2.48
_cell_volume 5227.6(9)
_computing_cell_refinement 'SAINT+ v. 6.04 (Bruker-AXS, 2001)'
_computing_data_collection 'SMART v. 5.625 (Bruker-AXS, 2001)'
_computing_data_reduction 'SAINT+ v. 6.04 (Bruker-AXS, 2001)'
_computing_molecular_graphics 'xp program, SHELXTL v. 6.10, BRUKER, 2000'
_computing_publication_material 'XCIF program, SHELXTL v.6.10, Bruker, 2000'
_computing_structure_refinement 'SHELXL-97 (Sheldrick, 1997)'
_computing_structure_solution 'SHELXS-97 (Sheldrick, 1990)'
_diffrn_ambient_temperature 100(2)
_diffrn_detector_area_resol_mean 8.26
_diffrn_measured_fraction_theta_full 0.997
_diffrn_measured_fraction_theta_max 0.997
_diffrn_measurement_device_type 'Bruker-Nonius X8Apex II CCD area detector'
_diffrn_measurement_method 'phi and omega scans with narrow frames'
_diffrn_radiation_monochromator graphite
_diffrn_radiation_source 'fine-focus sealed tube'
_diffrn_radiation_type MoK\a
_diffrn_radiation_wavelength 0.71073
_diffrn_reflns_av_R_equivalents 0.0496
_diffrn_reflns_av_sigmaI/netI 0.0492
_diffrn_reflns_limit_h_max 13
_diffrn_reflns_limit_h_min -13
_diffrn_reflns_limit_k_max 24
_diffrn_reflns_limit_k_min -16
_diffrn_reflns_limit_l_max 34
_diffrn_reflns_limit_l_min -33
_diffrn_reflns_number 45841
_diffrn_reflns_theta_full 27.00
_diffrn_reflns_theta_max 27.00
_diffrn_reflns_theta_min 2.92
_diffrn_standards_decay_% 'no decay'
_exptl_absorpt_coefficient_mu 0.436
_exptl_absorpt_correction_T_max 0.9455
_exptl_absorpt_correction_T_min 0.8589
_exptl_absorpt_correction_type multi-scan
_exptl_absorpt_process_details
; 
 SADABS v. 2.03: Area-Detector Absorption Correction.
 (1997-2001) Bruker-AXS within SAINT+ package, v. 6.04
;
_exptl_crystal_colour yellow
_exptl_crystal_density_diffrn 1.277
_exptl_crystal_density_method 'not measured'
_exptl_crystal_description prism
_exptl_crystal_F_000 2120
_exptl_crystal_size_max 0.36
_exptl_crystal_size_mid 0.16
_exptl_crystal_size_min 0.13
_refine_diff_density_max 0.884
_refine_diff_density_min -0.718
_refine_diff_density_rms 0.061
_refine_ls_abs_structure_details 'Flack H D (1983), Acta Cryst. A39, 876-881'
_refine_ls_abs_structure_Flack -0.018(17)
_refine_ls_extinction_method none
_refine_ls_goodness_of_fit_ref 1.019
_refine_ls_hydrogen_treatment mixed
_refine_ls_matrix_type full
_refine_ls_number_parameters 602
_refine_ls_number_reflns 11402
_refine_ls_number_restraints 10
_refine_ls_restrained_S_all 1.020
_refine_ls_R_factor_all 0.0421
_refine_ls_R_factor_gt 0.0352
_refine_ls_shift/su_max 0.003
_refine_ls_shift/su_mean 0.000
_refine_ls_structure_factor_coef Fsqd
_refine_ls_weighting_details 'calc w=1/[\s^2^(Fo^2^)+(0.0299P)^2^+2.6931P] where P=(Fo^2^+2Fc^2^)/3'
_refine_ls_weighting_scheme calc
_refine_ls_wR_factor_gt 0.0717
_refine_ls_wR_factor_ref 0.0747
_reflns_number_gt 10348
_reflns_number_total 11402
_reflns_threshold_expression >2sigma(I)
_cod_data_source_file om800830w_si_003.cif
_cod_data_source_block 8b
_cod_depositor_comments
;
The following automatic conversions were performed:

'_symmetry_cell_setting' value 'Orthorhombic' changed to
'orthorhombic' according to
/home/saulius/struct/CIF-dictionaries/cif_core.dic dictionary named
'cif_core.dic' version 2.4.2 from 2011-04-26.

Automatic conversion script
Id: cif_fix_values 1715 2011-07-08 13:25:40Z adriana 
;
_cod_original_sg_symbol_H-M P2(1)2(1)2(1)
_cod_database_code 4068429

loop_
_symmetry_equiv_pos_as_xyz
'x, y, z'
'-x+1/2, -y, z+1/2'
'-x, y+1/2, -z+1/2'
'x+1/2, -y+1/2, -z'

loop_
_atom_site_label
_atom_site_type_symbol
_atom_site_fract_x
_atom_site_fract_y
_atom_site_fract_z
_atom_site_U_iso_or_equiv
_atom_site_adp_type
_atom_site_occupancy
_atom_site_symmetry_multiplicity
_atom_site_calc_flag
_atom_site_refinement_flags
Rh1 Rh 0.35433(2) 0.988029(10) 0.892055(8) 0.01394(5) Uani 1 1 d .
P1 P 0.26994(7) 1.09547(3) 0.90195(3) 0.01438(15) Uani 1 1 d .
P2 P 0.39781(7) 0.88904(4) 0.85103(3) 0.01729(16) Uani 1 1 d .
O1 O 0.18664(19) 1.11604(10) 0.85296(7) 0.0188(4) Uani 1 1 d .
O2 O 0.37022(19) 1.15942(8) 0.90804(6) 0.0150(4) Uani 1 1 d .
O3 O 0.1585(2) 1.11469(9) 0.94183(7) 0.0157(4) Uani 1 1 d .
O4 O 0.32106(19) 0.88744(11) 0.79842(8) 0.0239(5) Uani 1 1 d .
O5 O 0.53773(18) 0.87236(9) 0.82696(8) 0.0182(4) Uani 1 1 d .
O6 O 0.3600(2) 0.81632(9) 0.87776(7) 0.0217(4) Uani 1 1 d .
C1 C 0.2566(2) 1.00184(14) 0.82730(9) 0.0156(6) Uani 1 1 d .
C2 C 0.1878(3) 1.06253(14) 0.81668(11) 0.0172(6) Uani 1 1 d .
C3 C 0.1172(3) 1.07314(16) 0.77318(11) 0.0231(7) Uani 1 1 d .
H3 H 0.0728 1.1164 0.7673 0.028 Uiso 1 1 d R
C4 C 0.1140(3) 1.01807(17) 0.73843(11) 0.0250(7) Uani 1 1 d .
H4 H 0.0645 1.0232 0.7087 0.030 Uiso 1 1 d R
C5 C 0.1809(3) 0.95646(17) 0.74651(11) 0.0249(7) Uani 1 1 d .
H5 H 0.1793 0.9192 0.7225 0.030 Uiso 1 1 d R
C6 C 0.2506(3) 0.94984(15) 0.79023(11) 0.0200(6) Uani 1 1 d .
C7 C 0.3239(3) 1.22983(13) 0.91076(11) 0.0162(6) Uani 1 1 d .
C8 C 0.3399(3) 1.27606(14) 0.87083(11) 0.0214(6) Uani 1 1 d .
C9 C 0.2769(3) 1.34163(15) 0.87716(11) 0.0249(7) Uani 1 1 d .
H9 H 0.2836 1.3755 0.8509 0.030 Uiso 1 1 d R
C10 C 0.2064(3) 1.35976(15) 0.91893(12) 0.0229(7) Uani 1 1 d .
C11 C 0.2001(3) 1.31310(14) 0.95965(11) 0.0188(6) Uani 1 1 d .
C12 C 0.2626(3) 1.24764(14) 0.95555(10) 0.0152(6) Uani 1 1 d .
C13 C 0.2591(3) 1.19561(14) 0.99783(10) 0.0154(6) Uani 1 1 d .
C14 C 0.1948(3) 1.13175(14) 0.99137(10) 0.0151(6) Uani 1 1 d .
C15 C 0.1612(3) 1.08719(14) 1.03091(10) 0.0191(6) Uani 1 1 d .
C16 C 0.2148(3) 1.10585(16) 1.07693(12) 0.0275(7) Uani 1 1 d .
H16 H 0.1969 1.0766 1.1051 0.033 Uiso 1 1 d R
C17 C 0.2927(3) 1.16446(17) 1.08406(12) 0.0259(7) Uani 1 1 d .
C18 C 0.3135(3) 1.21144(15) 1.04461(11) 0.0200(6) Uani 1 1 d .
C19 C 0.4143(4) 1.26386(17) 0.82196(12) 0.0322(8) Uani 1 1 d .
C20 C 0.4984(5) 1.1991(2) 0.82128(16) 0.0535(12) Uani 1 1 d .
H20A H 0.5434 1.1963 0.7890 0.080 Uiso 1 1 d R
H20B H 0.4451 1.1567 0.8258 0.080 Uiso 1 1 d R
H20C H 0.5613 1.2020 0.8486 0.080 Uiso 1 1 d R
C21 C 0.3160(4) 1.2571(2) 0.77865(13) 0.0493(11) Uani 1 1 d .
H21A H 0.3616 1.2570 0.7465 0.074 Uiso 1 1 d R
H21B H 0.2565 1.2973 0.7797 0.074 Uiso 1 1 d R
H21C H 0.2678 1.2127 0.7823 0.074 Uiso 1 1 d R
C22 C 0.4994(4) 1.32853(18) 0.81156(13) 0.0348(8) Uani 1 1 d .
H22A H 0.5568 1.3366 0.8402 0.052 Uiso 1 1 d R
H22B H 0.4451 1.3704 0.8065 0.052 Uiso 1 1 d R
H22C H 0.5507 1.3200 0.7813 0.052 Uiso 1 1 d R
C23 C 0.1388(4) 1.43048(15) 0.92090(12) 0.0329(7) Uani 1 1 d .
H23A H 0.1573 1.4572 0.8902 0.049 Uiso 1 1 d R
H23B H 0.1691 1.4573 0.9501 0.049 Uiso 1 1 d R
H23C H 0.0459 1.4229 0.9237 0.049 Uiso 1 1 d R
C24 C 0.1253(3) 1.33308(15) 1.00574(11) 0.0236(7) Uani 1 1 d .
H24A H 0.1141 1.2912 1.0271 0.035 Uiso 1 1 d R
H24B H 0.0409 1.3513 0.9958 0.035 Uiso 1 1 d R
H24C H 0.1720 1.3698 1.0244 0.035 Uiso 1 1 d R
C25 C 0.0687(3) 1.02447(14) 1.02493(11) 0.0222(7) Uani 1 1 d .
C26 C -0.0573(3) 1.04903(16) 1.00122(13) 0.0283(7) Uani 1 1 d .
H26A H -0.0409 1.0661 0.9671 0.042 Uiso 1 1 d R
H26B H -0.0942 1.0874 1.0214 0.042 Uiso 1 1 d R
H26C H -0.1177 1.0092 1.0000 0.042 Uiso 1 1 d R
C27 C 0.0344(3) 0.99192(17) 1.07622(12) 0.0313(7) Uani 1 1 d .
H27A H -0.0005 1.0289 1.0982 0.047 Uiso 1 1 d R
H27B H 0.1117 0.9717 1.0915 0.047 Uiso 1 1 d R
H27C H -0.0300 0.9545 1.0716 0.047 Uiso 1 1 d R
C28 C 0.1280(3) 0.96535(14) 0.99302(12) 0.0255(7) Uani 1 1 d .
H28A H 0.0685 0.9251 0.9915 0.038 Uiso 1 1 d R
H28B H 0.2092 0.9500 1.0081 0.038 Uiso 1 1 d R
H28C H 0.1440 0.9831 0.9590 0.038 Uiso 1 1 d R
C29 C 0.3509(4) 1.1792(2) 1.13486(12) 0.0436(9) Uani 1 1 d .
H29A H 0.4447 1.1811 1.1318 0.065 Uiso 1 1 d R
H29B H 0.3269 1.1413 1.1583 0.065 Uiso 1 1 d R
H29C H 0.3191 1.2247 1.1475 0.065 Uiso 1 1 d R
C30 C 0.3941(3) 1.27661(16) 1.05256(11) 0.0236(7) Uani 1 1 d .
H30A H 0.3477 1.3101 1.0740 0.035 Uiso 1 1 d R
H30B H 0.4122 1.2989 1.0201 0.035 Uiso 1 1 d R
H30C H 0.4751 1.2633 1.0687 0.035 Uiso 1 1 d R
C31 C 0.6324(3) 0.85145(14) 0.86131(10) 0.0171(6) Uani 1 1 d .
C32 C 0.7355(3) 0.89654(15) 0.87278(11) 0.0201(6) Uani 1 1 d .
C33 C 0.8114(3) 0.87424(16) 0.91265(12) 0.0249(7) Uani 1 1 d .
H33 H 0.8819 0.9033 0.9222 0.030 Uiso 1 1 d R
C34 C 0.7907(3) 0.81216(16) 0.93935(12) 0.0241(7) Uani 1 1 d .
C35 C 0.6958(3) 0.76495(15) 0.92291(11) 0.0203(6) Uani 1 1 d .
C36 C 0.6179(2) 0.78401(13) 0.88218(10) 0.0153(6) Uani 1 1 d .
C37 C 0.5251(3) 0.73358(14) 0.85910(11) 0.0158(6) Uani 1 1 d .
C38 C 0.3949(3) 0.74942(14) 0.85799(11) 0.0177(6) Uani 1 1 d .
C39 C 0.3012(3) 0.70373(15) 0.84030(12) 0.0216(6) Uani 1 1 d .
C40 C 0.3488(3) 0.64104(14) 0.81938(11) 0.0234(6) Uani 1 1 d .
H40 H 0.2886 0.6080 0.8063 0.028 Uiso 1 1 d R
C41 C 0.4779(3) 0.62402(14) 0.81640(11) 0.0205(6) Uani 1 1 d .
C42 C 0.5686(3) 0.67020(15) 0.83729(11) 0.0177(6) Uani 1 1 d .
C43 C 0.7669(3) 0.96354(15) 0.84207(12) 0.0232(7) Uani 1 1 d .
C44 C 0.7743(4) 0.94486(18) 0.78603(12) 0.0330(8) Uani 1 1 d .
H44A H 0.6898 0.9289 0.7744 0.049 Uiso 1 1 d R
H44B H 0.8373 0.9069 0.7810 0.049 Uiso 1 1 d R
H44C H 0.8005 0.9869 0.7669 0.049 Uiso 1 1 d R
C45 C 0.6688(3) 1.02205(16) 0.85028(15) 0.0419(9) Uani 1 1 d .
H45A H 0.6691 1.0362 0.8857 0.063 Uiso 1 1 d R
H45B H 0.5832 1.0047 0.8411 0.063 Uiso 1 1 d R
H45C H 0.6907 1.0630 0.8293 0.063 Uiso 1 1 d R
C46 C 0.8993(3) 0.9925(2) 0.85688(13) 0.0371(8) Uani 1 1 d .
H46A H 0.9224 1.0319 0.8346 0.056 Uiso 1 1 d R
H46B H 0.9636 0.9548 0.8538 0.056 Uiso 1 1 d R
H46C H 0.8966 1.0094 0.8917 0.056 Uiso 1 1 d R
C47 C 0.8722(4) 0.79480(18) 0.98441(13) 0.0381(9) Uani 1 1 d .
H47A H 0.9374 0.8317 0.9889 0.057 Uiso 1 1 d R
H47B H 0.9145 0.7489 0.9792 0.057 Uiso 1 1 d R
H47C H 0.8178 0.7924 1.0144 0.057 Uiso 1 1 d R
C48 C 0.6793(3) 0.69550(16) 0.94996(11) 0.0238(7) Uani 1 1 d .
H48A H 0.6023 0.6714 0.9375 0.036 Uiso 1 1 d R
H48B H 0.6703 0.7044 0.9860 0.036 Uiso 1 1 d R
H48C H 0.7547 0.6655 0.9440 0.036 Uiso 1 1 d R
C49 C 0.1549(3) 0.71504(16) 0.84216(14) 0.0320(8) Uani 1 1 d D
C50 C 0.1121(5) 0.7674(5) 0.8791(3) 0.207(6) Uani 1 1 d D
H50A H 0.0206 0.7773 0.8741 0.311 Uiso 1 1 d R
H50B H 0.1615 0.8113 0.8747 0.311 Uiso 1 1 d R
H50C H 0.1256 0.7490 0.9131 0.311 Uiso 1 1 d R
C51 C 0.1124(5) 0.7405(5) 0.7904(3) 0.165(4) Uani 1 1 d D
H51A H 0.1559 0.7125 0.7645 0.247 Uiso 1 1 d R
H51B H 0.1348 0.7907 0.7863 0.247 Uiso 1 1 d R
H51C H 0.0192 0.7347 0.7871 0.247 Uiso 1 1 d R
C52 C 0.0862(4) 0.6478(2) 0.8497(3) 0.127(3) Uani 1 1 d D
H52A H 0.0980 0.6317 0.8844 0.191 Uiso 1 1 d R
H52B H 0.1205 0.6120 0.8266 0.191 Uiso 1 1 d R
H52C H -0.0055 0.6547 0.8430 0.191 Uiso 1 1 d R
C53 C 0.5198(3) 0.55698(16) 0.79045(12) 0.0283(7) Uani 1 1 d .
H53A H 0.4440 0.5292 0.7810 0.042 Uiso 1 1 d R
H53B H 0.5739 0.5291 0.8132 0.042 Uiso 1 1 d R
H53C H 0.5688 0.5690 0.7602 0.042 Uiso 1 1 d R
C54 C 0.7094(3) 0.65350(16) 0.83359(12) 0.0214(7) Uani 1 1 d .
H54A H 0.7310 0.6156 0.8573 0.032 Uiso 1 1 d R
H54B H 0.7595 0.6960 0.8417 0.032 Uiso 1 1 d R
H54C H 0.7295 0.6381 0.7993 0.032 Uiso 1 1 d R
C55 C 0.4475(3) 1.00629(16) 0.96625(11) 0.0220(6) Uani 1 1 d D
H55A H 0.379(2) 1.0226(16) 0.9878(9) 0.031(9) Uiso 1 1 d D
H55B H 0.510(3) 1.0403(15) 0.9570(11) 0.036(10) Uiso 1 1 d D
C56 C 0.4618(3) 0.93686(17) 0.95476(12) 0.0239(7) Uani 1 1 d D
H56A H 0.400(3) 0.9034(17) 0.9666(14) 0.055(12) Uiso 1 1 d D
H56B H 0.542(2) 0.9237(17) 0.9415(11) 0.028(9) Uiso 1 1 d D

loop_
_atom_site_aniso_label
_atom_site_aniso_U_11
_atom_site_aniso_U_22
_atom_site_aniso_U_33
_atom_site_aniso_U_23
_atom_site_aniso_U_13
_atom_site_aniso_U_12
Rh1 0.01519(9) 0.01094(8) 0.01571(10) -0.00347(8) -0.00058(9) 0.00022(8)
P1 0.0178(3) 0.0116(3) 0.0136(4) -0.0007(3) 0.0012(3) 0.0000(3)
P2 0.0143(4) 0.0140(3) 0.0235(4) -0.0064(3) 0.0003(3) -0.0001(3)
O1 0.0243(11) 0.0164(9) 0.0158(10) -0.0017(8) -0.0009(8) 0.0010(8)
O2 0.0181(10) 0.0097(8) 0.0171(9) -0.0022(7) 0.0026(8) -0.0008(8)
O3 0.0187(10) 0.0127(8) 0.0159(9) -0.0020(7) 0.0027(9) 0.0001(8)
O4 0.0234(12) 0.0218(10) 0.0266(11) -0.0139(9) -0.0069(9) 0.0043(8)
O5 0.0174(11) 0.0129(9) 0.0243(11) -0.0047(8) 0.0029(9) -0.0013(8)
O6 0.0170(10) 0.0135(9) 0.0346(12) -0.0090(8) 0.0062(10) 0.0009(8)
C1 0.0125(12) 0.0209(15) 0.0134(13) -0.0024(11) 0.0003(10) -0.0027(11)
C2 0.0178(14) 0.0165(13) 0.0173(14) -0.0003(11) 0.0024(11) -0.0051(11)
C3 0.0215(17) 0.0240(15) 0.0237(16) 0.0062(13) -0.0007(13) -0.0033(12)
C4 0.0208(16) 0.0376(17) 0.0165(14) -0.0011(14) -0.0032(11) -0.0064(14)
C5 0.0233(17) 0.0314(17) 0.0200(16) -0.0119(13) -0.0029(13) -0.0039(13)
C6 0.0170(15) 0.0204(15) 0.0227(16) -0.0040(12) 0.0001(13) -0.0002(12)
C7 0.0191(16) 0.0108(12) 0.0187(14) -0.0020(10) -0.0054(11) -0.0032(10)
C8 0.0327(18) 0.0141(13) 0.0175(14) 0.0014(11) 0.0010(14) -0.0044(13)
C9 0.043(2) 0.0136(13) 0.0181(16) 0.0064(11) -0.0053(14) 0.0002(13)
C10 0.0319(18) 0.0147(14) 0.0222(16) -0.0009(12) -0.0068(14) 0.0054(12)
C11 0.0218(15) 0.0129(13) 0.0216(15) -0.0025(11) -0.0039(12) 0.0000(11)
C12 0.0189(14) 0.0124(12) 0.0143(14) 0.0005(11) -0.0012(11) -0.0020(11)
C13 0.0166(14) 0.0150(12) 0.0145(14) 0.0014(11) 0.0043(12) 0.0019(11)
C14 0.0174(14) 0.0154(13) 0.0125(14) -0.0010(11) 0.0018(11) 0.0033(11)
C15 0.0215(16) 0.0146(12) 0.0211(14) 0.0015(11) 0.0075(13) 0.0007(12)
C16 0.0372(19) 0.0258(16) 0.0194(16) 0.0070(13) 0.0045(14) -0.0044(14)
C17 0.0320(18) 0.0301(17) 0.0156(15) 0.0032(13) 0.0000(14) -0.0020(14)
C18 0.0222(16) 0.0215(14) 0.0161(15) 0.0008(12) 0.0029(12) 0.0015(11)
C19 0.054(2) 0.0240(16) 0.0185(16) -0.0017(14) 0.0131(16) -0.0130(15)
C20 0.075(3) 0.040(2) 0.046(2) 0.0083(19) 0.043(2) 0.011(2)
C21 0.072(3) 0.052(2) 0.0232(19) -0.0051(17) 0.0070(19) -0.023(2)
C22 0.044(2) 0.0323(18) 0.0282(19) 0.0008(15) 0.0095(17) -0.0117(16)
C23 0.046(2) 0.0185(14) 0.0338(18) 0.0016(13) -0.0029(18) 0.0070(16)
C24 0.0267(18) 0.0190(13) 0.0250(15) -0.0052(12) 0.0009(13) 0.0042(12)
C25 0.0288(16) 0.0135(15) 0.0243(16) 0.0025(12) 0.0081(13) -0.0016(12)
C26 0.0258(17) 0.0224(16) 0.0367(19) 0.0036(14) 0.0062(15) -0.0024(13)
C27 0.0417(19) 0.0212(15) 0.0310(17) 0.0078(14) 0.0132(14) -0.0067(14)
C28 0.0298(18) 0.0121(12) 0.0347(17) 0.0038(12) 0.0073(15) -0.0026(12)
C29 0.059(2) 0.050(2) 0.0210(17) 0.0145(15) -0.011(2) -0.020(2)
C30 0.0285(17) 0.0244(15) 0.0180(15) -0.0016(12) 0.0012(13) -0.0019(12)
C31 0.0122(14) 0.0192(12) 0.0199(14) -0.0078(11) 0.0031(12) -0.0010(12)
C32 0.0170(14) 0.0174(13) 0.0257(15) -0.0041(12) 0.0041(12) -0.0044(11)
C33 0.0162(15) 0.0277(16) 0.0308(17) -0.0033(13) 0.0011(13) -0.0090(12)
C34 0.0198(16) 0.0265(16) 0.0259(16) 0.0001(13) -0.0010(13) -0.0055(13)
C35 0.0139(14) 0.0228(14) 0.0242(16) -0.0028(12) 0.0047(12) -0.0027(11)
C36 0.0092(13) 0.0138(12) 0.0231(16) -0.0026(11) 0.0055(11) -0.0013(9)
C37 0.0155(14) 0.0141(13) 0.0179(15) -0.0010(11) 0.0034(12) 0.0001(11)
C38 0.0171(14) 0.0128(12) 0.0232(16) -0.0041(12) 0.0032(12) 0.0015(10)
C39 0.0183(15) 0.0216(14) 0.0248(16) -0.0032(13) -0.0003(13) -0.0032(12)
C40 0.0240(15) 0.0180(13) 0.0282(16) -0.0069(12) -0.0061(15) -0.0053(13)
C41 0.0275(17) 0.0143(13) 0.0195(16) -0.0012(12) 0.0021(13) -0.0009(12)
C42 0.0177(15) 0.0189(14) 0.0163(15) -0.0010(12) 0.0034(12) 0.0003(12)
C43 0.0212(15) 0.0192(13) 0.0293(17) -0.0017(13) 0.0056(14) -0.0075(12)
C44 0.037(2) 0.0318(18) 0.0299(19) 0.0049(15) 0.0043(16) -0.0089(15)
C45 0.036(2) 0.0200(16) 0.069(3) 0.0043(16) 0.0180(19) -0.0073(15)
C46 0.0331(18) 0.0405(19) 0.0377(19) 0.0069(17) -0.0003(15) -0.0229(16)
C47 0.031(2) 0.0413(19) 0.042(2) 0.0093(16) -0.0151(17) -0.0177(16)
C48 0.0212(17) 0.0261(15) 0.0242(16) -0.0012(13) -0.0024(13) -0.0043(12)
C49 0.0147(15) 0.0232(15) 0.058(2) -0.0102(15) -0.0047(17) -0.0036(14)
C50 0.017(2) 0.330(12) 0.275(11) -0.251(10) 0.043(4) -0.044(4)
C51 0.029(3) 0.265(10) 0.200(9) 0.146(8) -0.034(4) 0.004(4)
C52 0.017(2) 0.040(3) 0.325(10) 0.030(4) 0.025(4) -0.0082(19)
C53 0.0371(19) 0.0200(15) 0.0278(18) -0.0100(13) 0.0012(15) 0.0045(14)
C54 0.0203(16) 0.0220(15) 0.0217(16) -0.0034(12) 0.0051(13) 0.0061(12)
C55 0.0239(15) 0.0218(15) 0.0201(15) -0.0014(13) -0.0002(12) 0.0000(13)
C56 0.0239(18) 0.0271(16) 0.0206(17) -0.0041(13) -0.0029(14) 0.0049(14)

loop_
_atom_type_symbol
_atom_type_description
_atom_type_scat_dispersion_real
_atom_type_scat_dispersion_imag
_atom_type_scat_source
C C 0.0033 0.0016 'International Tables Vol C Tables 4.2.6.8 and 6.1.1.4'
H H 0.0000 0.0000 'International Tables Vol C Tables 4.2.6.8 and 6.1.1.4'
O O 0.0106 0.0060 'International Tables Vol C Tables 4.2.6.8 and 6.1.1.4'
P P 0.1023 0.0942 'International Tables Vol C Tables 4.2.6.8 and 6.1.1.4'
Rh Rh -1.1178 0.9187 'International Tables Vol C Tables 4.2.6.8 and 6.1.1.4'

loop_
_geom_angle_atom_site_label_1
_geom_angle_atom_site_label_2
_geom_angle_atom_site_label_3
_geom_angle
C1 Rh1 P2 77.86(8)
C1 Rh1 P1 77.57(8)
P2 Rh1 P1 155.37(3)
C1 Rh1 C55 163.13(11)
P2 Rh1 C55 118.68(8)
P1 Rh1 C55 85.76(8)
C1 Rh1 C56 161.50(11)
P2 Rh1 C56 84.39(8)
P1 Rh1 C56 120.24(8)
C55 Rh1 C56 35.32(11)
O2 P1 O1 104.53(10)
O2 P1 O3 103.44(10)
O1 P1 O3 95.29(10)
O2 P1 Rh1 116.10(8)
O1 P1 Rh1 109.60(7)
O3 P1 Rh1 124.49(7)
O6 P2 O4 104.45(11)
O6 P2 O5 103.38(11)
O4 P2 O5 95.60(11)
O6 P2 Rh1 117.07(8)
O4 P2 Rh1 110.11(8)
O5 P2 Rh1 122.90(7)
C2 O1 P1 112.41(17)
C7 O2 P1 119.31(17)
C14 O3 P1 118.37(18)
C6 O4 P2 112.21(17)
C31 O5 P2 115.33(17)
C38 O6 P2 122.50(18)
C2 C1 C6 114.5(2)
C2 C1 Rh1 122.9(2)
C6 C1 Rh1 122.5(2)
C1 C2 C3 124.5(3)
C1 C2 O1 117.5(2)
C3 C2 O1 118.0(3)
C2 C3 C4 117.5(3)
C2 C3 H3 121.3
C4 C3 H3 121.3
C5 C4 C3 121.0(3)
C5 C4 H4 119.5
C3 C4 H4 119.5
C4 C5 C6 118.5(3)
C4 C5 H5 120.7
C6 C5 H5 120.8
C5 C6 C1 124.0(3)
C5 C6 O4 118.8(3)
C1 C6 O4 117.2(3)
C8 C7 C12 124.1(2)
C8 C7 O2 120.7(2)
C12 C7 O2 115.2(2)
C7 C8 C9 113.9(3)
C7 C8 C19 128.2(3)
C9 C8 C19 117.9(3)
C10 C9 C8 124.2(3)
C10 C9 H9 117.9
C8 C9 H9 117.9
C9 C10 C11 119.7(3)
C9 C10 C23 119.8(3)
C11 C10 C23 120.5(3)
C10 C11 C12 118.2(3)
C10 C11 C24 120.0(3)
C12 C11 C24 121.8(3)
C7 C12 C11 119.5(2)
C7 C12 C13 119.9(2)
C11 C12 C13 120.6(2)
C14 C13 C18 119.3(3)
C14 C13 C12 119.2(2)
C18 C13 C12 121.4(2)
C13 C14 C15 123.4(3)
C13 C14 O3 116.3(2)
C15 C14 O3 120.2(2)
C14 C15 C16 114.4(3)
C14 C15 C25 123.0(3)
C16 C15 C25 122.6(2)
C17 C16 C15 123.9(3)
C17 C16 H16 118.1
C15 C16 H16 118.1
C16 C17 C18 119.7(3)
C16 C17 C29 120.4(3)
C18 C17 C29 119.9(3)
C17 C18 C13 118.3(3)
C17 C18 C30 120.1(3)
C13 C18 C30 121.7(3)
C20 C19 C8 115.3(3)
C20 C19 C22 107.9(3)
C8 C19 C22 109.1(3)
C20 C19 C21 108.0(3)
C8 C19 C21 108.2(3)
C22 C19 C21 108.3(3)
C19 C20 H20A 109.4
C19 C20 H20B 109.4
H20A C20 H20B 109.5
C19 C20 H20C 109.6
H20A C20 H20C 109.5
H20B C20 H20C 109.5
C19 C21 H21A 109.4
C19 C21 H21B 109.4
H21A C21 H21B 109.5
C19 C21 H21C 109.6
H21A C21 H21C 109.5
H21B C21 H21C 109.5
C19 C22 H22A 109.6
C19 C22 H22B 109.3
H22A C22 H22B 109.5
C19 C22 H22C 109.5
H22A C22 H22C 109.5
H22B C22 H22C 109.5
C10 C23 H23A 109.5
C10 C23 H23B 109.5
H23A C23 H23B 109.5
C10 C23 H23C 109.5
H23A C23 H23C 109.5
H23B C23 H23C 109.5
C11 C24 H24A 109.5
C11 C24 H24B 109.4
H24A C24 H24B 109.5
C11 C24 H24C 109.5
H24A C24 H24C 109.5
H24B C24 H24C 109.5
C26 C25 C28 109.7(3)
C26 C25 C15 110.4(2)
C28 C25 C15 111.5(2)
C26 C25 C27 106.8(3)
C28 C25 C27 107.2(2)
C15 C25 C27 111.2(2)
C25 C26 H26A 109.5
C25 C26 H26B 109.5
H26A C26 H26B 109.5
C25 C26 H26C 109.4
H26A C26 H26C 109.5
H26B C26 H26C 109.5
C25 C27 H27A 109.4
C25 C27 H27B 109.5
H27A C27 H27B 109.5
C25 C27 H27C 109.5
H27A C27 H27C 109.5
H27B C27 H27C 109.5
C25 C28 H28A 109.4
C25 C28 H28B 109.5
H28A C28 H28B 109.5
C25 C28 H28C 109.5
H28A C28 H28C 109.5
H28B C28 H28C 109.5
C17 C29 H29A 109.4
C17 C29 H29B 109.5
H29A C29 H29B 109.5
C17 C29 H29C 109.5
H29A C29 H29C 109.5
H29B C29 H29C 109.5
C18 C30 H30A 109.5
C18 C30 H30B 109.4
H30A C30 H30B 109.5
C18 C30 H30C 109.5
H30A C30 H30C 109.5
H30B C30 H30C 109.5
C36 C31 O5 116.1(2)
C36 C31 C32 123.3(3)
O5 C31 C32 120.6(2)
C33 C32 C31 114.7(3)
C33 C32 C43 122.2(3)
C31 C32 C43 123.0(3)
C34 C33 C32 124.0(3)
C34 C33 H33 118.0
C32 C33 H33 118.0
C33 C34 C35 119.1(3)
C33 C34 C47 120.3(3)
C35 C34 C47 120.6(3)
C34 C35 C36 119.2(3)
C34 C35 C48 118.9(3)
C36 C35 C48 121.9(3)
C31 C36 C35 118.6(2)
C31 C36 C37 119.2(2)
C35 C36 C37 122.1(2)
C38 C37 C42 119.3(3)
C38 C37 C36 120.3(2)
C42 C37 C36 120.4(2)
C39 C38 C37 124.1(3)
C39 C38 O6 120.0(2)
C37 C38 O6 115.8(2)
C38 C39 C40 114.4(3)
C38 C39 C49 126.9(3)
C40 C39 C49 118.7(3)
C41 C40 C39 124.3(3)
C41 C40 H40 117.9
C39 C40 H40 117.8
C40 C41 C42 119.2(3)
C40 C41 C53 120.2(3)
C42 C41 C53 120.6(3)
C41 C42 C37 118.5(3)
C41 C42 C54 120.1(3)
C37 C42 C54 121.3(3)
C45 C43 C46 108.0(3)
C45 C43 C44 109.9(3)
C46 C43 C44 106.7(3)
C45 C43 C32 112.1(3)
C46 C43 C32 110.3(3)
C44 C43 C32 109.8(3)
C43 C44 H44A 109.5
C43 C44 H44B 109.5
H44A C44 H44B 109.5
C43 C44 H44C 109.5
H44A C44 H44C 109.5
H44B C44 H44C 109.5
C43 C45 H45A 109.5
C43 C45 H45B 109.5
H45A C45 H45B 109.5
C43 C45 H45C 109.5
H45A C45 H45C 109.5
H45B C45 H45C 109.5
C43 C46 H46A 109.5
C43 C46 H46B 109.5
H46A C46 H46B 109.5
C43 C46 H46C 109.4
H46A C46 H46C 109.5
H46B C46 H46C 109.5
C34 C47 H47A 109.5
C34 C47 H47B 109.4
H47A C47 H47B 109.5
C34 C47 H47C 109.5
H47A C47 H47C 109.5
H47B C47 H47C 109.5
C35 C48 H48A 109.6
C35 C48 H48B 109.4
H48A C48 H48B 109.5
C35 C48 H48C 109.5
H48A C48 H48C 109.5
H48B C48 H48C 109.5
C50 C49 C52 110.1(5)
C50 C49 C51 107.9(6)
C52 C49 C51 104.7(5)
C50 C49 C39 114.6(3)
C52 C49 C39 111.5(3)
C51 C49 C39 107.5(3)
C49 C50 H50A 109.4
C49 C50 H50B 109.3
H50A C50 H50B 109.5
C49 C50 H50C 109.8
H50A C50 H50C 109.5
H50B C50 H50C 109.5
C49 C51 H51A 109.4
C49 C51 H51B 109.6
H51A C51 H51B 109.5
C49 C51 H51C 109.4
H51A C51 H51C 109.5
H51B C51 H51C 109.5
C49 C52 H52A 109.5
C49 C52 H52B 109.4
H52A C52 H52B 109.5
C49 C52 H52C 109.5
H52A C52 H52C 109.5
H52B C52 H52C 109.5
C41 C53 H53A 109.4
C41 C53 H53B 109.5
H53A C53 H53B 109.5
C41 C53 H53C 109.5
H53A C53 H53C 109.5
H53B C53 H53C 109.5
C42 C54 H54A 109.6
C42 C54 H54B 109.5
H54A C54 H54B 109.5
C42 C54 H54C 109.4
H54A C54 H54C 109.5
H54B C54 H54C 109.5
C56 C55 Rh1 72.41(18)
C56 C55 H55A 121.6(19)
Rh1 C55 H55A 104.7(17)
C56 C55 H55B 122(2)
Rh1 C55 H55B 99.9(18)
H55A C55 H55B 116(3)
C55 C56 Rh1 72.27(18)
C55 C56 H56A 119(2)
Rh1 C56 H56A 101(2)
C55 C56 H56B 116(2)
Rh1 C56 H56B 106(2)
H56A C56 H56B 123(3)

loop_
_geom_bond_atom_site_label_1
_geom_bond_atom_site_label_2
_geom_bond_distance
Rh1 C1 2.019(3)
Rh1 P2 2.2096(7)
Rh1 P1 2.2237(7)
Rh1 C55 2.228(3)
Rh1 C56 2.230(3)
P1 O2 1.6030(19)
P1 O1 1.614(2)
P1 O3 1.614(2)
P2 O6 1.594(2)
P2 O4 1.613(2)
P2 O5 1.622(2)
O1 C2 1.397(3)
O2 C7 1.414(3)
O3 C14 1.410(3)
O4 C6 1.403(3)
O5 C31 1.401(3)
O6 C38 1.414(3)
C1 C2 1.380(4)
C1 C6 1.393(4)
C2 C3 1.386(4)
C3 C4 1.391(4)
C3 H3 0.9500
C4 C5 1.372(4)
C4 H4 0.9500
C5 C6 1.378(4)
C5 H5 0.9500
C7 C8 1.385(4)
C7 C12 1.394(4)
C8 C9 1.409(4)
C8 C19 1.532(4)
C9 C10 1.376(4)
C9 H9 0.9500
C10 C11 1.398(4)
C10 C23 1.509(4)
C11 C12 1.399(4)
C11 C24 1.502(4)
C12 C13 1.494(4)
C13 C14 1.388(4)
C13 C18 1.401(4)
C14 C15 1.392(4)
C15 C16 1.392(4)
C15 C25 1.534(4)
C16 C17 1.384(5)
C16 H16 0.9500
C17 C18 1.391(4)
C17 C29 1.508(4)
C18 C30 1.503(4)
C19 C20 1.503(5)
C19 C22 1.533(4)
C19 C21 1.547(5)
C20 H20A 0.9800
C20 H20B 0.9800
C20 H20C 0.9800
C21 H21A 0.9800
C21 H21B 0.9800
C21 H21C 0.9800
C22 H22A 0.9800
C22 H22B 0.9800
C22 H22C 0.9800
C23 H23A 0.9800
C23 H23B 0.9800
C23 H23C 0.9800
C24 H24A 0.9800
C24 H24B 0.9800
C24 H24C 0.9800
C25 C26 1.527(4)
C25 C28 1.531(4)
C25 C27 1.540(4)
C26 H26A 0.9800
C26 H26B 0.9800
C26 H26C 0.9800
C27 H27A 0.9800
C27 H27B 0.9800
C27 H27C 0.9800
C28 H28A 0.9800
C28 H28B 0.9800
C28 H28C 0.9800
C29 H29A 0.9800
C29 H29B 0.9800
C29 H29C 0.9800
C30 H30A 0.9800
C30 H30B 0.9800
C30 H30C 0.9800
C31 C36 1.396(4)
C31 C32 1.403(4)
C32 C33 1.389(4)
C32 C43 1.540(4)
C33 C34 1.386(4)
C33 H33 0.9500
C34 C35 1.400(4)
C34 C47 1.506(4)
C35 C36 1.402(4)
C35 C48 1.505(4)
C36 C37 1.488(4)
C37 C38 1.387(4)
C37 C42 1.404(4)
C38 C39 1.384(4)
C39 C40 1.398(4)
C39 C49 1.539(4)
C40 C41 1.383(4)
C40 H40 0.9500
C41 C42 1.400(4)
C41 C53 1.505(4)
C42 C54 1.502(4)
C43 C45 1.519(4)
C43 C46 1.534(4)
C43 C44 1.536(5)
C44 H44A 0.9800
C44 H44B 0.9800
C44 H44C 0.9800
C45 H45A 0.9800
C45 H45B 0.9800
C45 H45C 0.9800
C46 H46A 0.9800
C46 H46B 0.9800
C46 H46C 0.9800
C47 H47A 0.9800
C47 H47B 0.9800
C47 H47C 0.9800
C48 H48A 0.9800
C48 H48B 0.9800
C48 H48C 0.9800
C49 C50 1.464(6)
C49 C52 1.470(5)
C49 C51 1.525(7)
C50 H50A 0.9800
C50 H50B 0.9800
C50 H50C 0.9800
C51 H51A 0.9800
C51 H51B 0.9800
C51 H51C 0.9800
C52 H52A 0.9800
C52 H52B 0.9800
C52 H52C 0.9800
C53 H53A 0.9800
C53 H53B 0.9800
C53 H53C 0.9800
C54 H54A 0.9800
C54 H54B 0.9800
C54 H54C 0.9800
C55 C56 1.353(4)
C55 H55A 0.966(18)
C55 H55B 0.942(18)
C56 H56A 0.957(19)
C56 H56B 0.939(18)

loop_
_geom_torsion_atom_site_label_1
_geom_torsion_atom_site_label_2
_geom_torsion_atom_site_label_3
_geom_torsion_atom_site_label_4
_geom_torsion
C1 Rh1 P1 O2 -118.03(11)
P2 Rh1 P1 O2 -113.97(10)
C55 Rh1 P1 O2 59.33(11)
C56 Rh1 P1 O2 67.36(13)
C1 Rh1 P1 O1 0.07(11)
P2 Rh1 P1 O1 4.13(12)
C55 Rh1 P1 O1 177.42(12)
C56 Rh1 P1 O1 -174.54(13)
C1 Rh1 P1 O3 111.38(12)
P2 Rh1 P1 O3 115.43(11)
C55 Rh1 P1 O3 -71.27(12)
C56 Rh1 P1 O3 -63.24(14)
C1 Rh1 P2 O6 -122.19(12)
P1 Rh1 P2 O6 -126.24(11)
C55 Rh1 P2 O6 61.39(13)
C56 Rh1 P2 O6 52.61(13)
C1 Rh1 P2 O4 -3.14(12)
P1 Rh1 P2 O4 -7.19(12)
C55 Rh1 P2 O4 -179.56(12)
C56 Rh1 P2 O4 171.66(13)
C1 Rh1 P2 O5 108.01(12)
P1 Rh1 P2 O5 103.96(11)
C55 Rh1 P2 O5 -68.41(13)
C56 Rh1 P2 O5 -77.20(13)
O2 P1 O1 C2 124.91(18)
O3 P1 O1 C2 -129.72(18)
Rh1 P1 O1 C2 -0.18(19)
O1 P1 O2 C7 54.5(2)
O3 P1 O2 C7 -44.7(2)
Rh1 P1 O2 C7 175.37(16)
O2 P1 O3 C14 -49.91(19)
O1 P1 O3 C14 -156.24(18)
Rh1 P1 O3 C14 85.58(18)
O6 P2 O4 C6 129.25(19)
O5 P2 O4 C6 -125.36(19)
Rh1 P2 O4 C6 2.8(2)
O6 P2 O5 C31 -58.54(19)
O4 P2 O5 C31 -164.86(17)
Rh1 P2 O5 C31 76.78(18)
O4 P2 O6 C38 64.9(2)
O5 P2 O6 C38 -34.6(2)
Rh1 P2 O6 C38 -173.08(18)
P2 Rh1 C1 C2 -178.2(2)
P1 Rh1 C1 C2 0.0(2)
C55 Rh1 C1 C2 -9.1(5)
C56 Rh1 C1 C2 165.2(3)
P2 Rh1 C1 C6 3.5(2)
P1 Rh1 C1 C6 -178.2(2)
C55 Rh1 C1 C6 172.7(3)
C56 Rh1 C1 C6 -13.0(5)
C6 C1 C2 C3 -0.1(4)
Rh1 C1 C2 C3 -178.4(2)
C6 C1 C2 O1 178.2(2)
Rh1 C1 C2 O1 -0.2(3)
P1 O1 C2 C1 0.2(3)
P1 O1 C2 C3 178.6(2)
C1 C2 C3 C4 1.3(4)
O1 C2 C3 C4 -176.9(2)
C2 C3 C4 C5 -1.7(4)
C3 C4 C5 C6 0.7(4)
C4 C5 C6 C1 0.6(5)
C4 C5 C6 O4 -179.0(3)
C2 C1 C6 C5 -1.0(4)
Rh1 C1 C6 C5 177.4(2)
C2 C1 C6 O4 178.7(2)
Rh1 C1 C6 O4 -2.9(4)
P2 O4 C6 C5 179.4(2)
P2 O4 C6 C1 -0.2(3)
P1 O2 C7 C8 -107.3(3)
P1 O2 C7 C12 72.4(3)
C12 C7 C8 C9 -6.0(4)
O2 C7 C8 C9 173.6(3)
C12 C7 C8 C19 174.8(3)
O2 C7 C8 C19 -5.5(5)
C7 C8 C9 C10 0.5(5)
C19 C8 C9 C10 179.8(3)
C8 C9 C10 C11 3.6(5)
C8 C9 C10 C23 -177.7(3)
C9 C10 C11 C12 -2.4(4)
C23 C10 C11 C12 178.8(3)
C9 C10 C11 C24 178.9(3)
C23 C10 C11 C24 0.2(5)
C8 C7 C12 C11 7.3(4)
O2 C7 C12 C11 -172.4(2)
C8 C7 C12 C13 -175.4(3)
O2 C7 C12 C13 4.9(4)
C10 C11 C12 C7 -2.6(4)
C24 C11 C12 C7 175.9(3)
C10 C11 C12 C13 -180.0(3)
C24 C11 C12 C13 -1.4(4)
C7 C12 C13 C14 -63.6(4)
C11 C12 C13 C14 113.7(3)
C7 C12 C13 C18 119.8(3)
C11 C12 C13 C18 -62.9(4)
C18 C13 C14 C15 11.5(4)
C12 C13 C14 C15 -165.2(3)
C18 C13 C14 O3 -171.3(2)
C12 C13 C14 O3 12.1(4)
P1 O3 C14 C13 69.1(3)
P1 O3 C14 C15 -113.5(2)
C13 C14 C15 C16 -9.7(4)
O3 C14 C15 C16 173.2(3)
C13 C14 C15 C25 167.9(3)
O3 C14 C15 C25 -9.2(4)
C14 C15 C16 C17 1.5(5)
C25 C15 C16 C17 -176.2(3)
C15 C16 C17 C18 4.8(5)
C15 C16 C17 C29 -177.7(3)
C16 C17 C18 C13 -3.1(5)
C29 C17 C18 C13 179.3(3)
C16 C17 C18 C30 177.8(3)
C29 C17 C18 C30 0.2(5)
C14 C13 C18 C17 -4.6(4)
C12 C13 C18 C17 172.0(3)
C14 C13 C18 C30 174.5(3)
C12 C13 C18 C30 -8.9(4)
C7 C8 C19 C20 -11.5(5)
C9 C8 C19 C20 169.4(3)
C7 C8 C19 C22 -133.0(3)
C9 C8 C19 C22 47.9(4)
C7 C8 C19 C21 109.5(4)
C9 C8 C19 C21 -69.7(4)
C14 C15 C25 C26 -53.3(4)
C16 C15 C25 C26 124.2(3)
C14 C15 C25 C28 68.9(4)
C16 C15 C25 C28 -113.6(3)
C14 C15 C25 C27 -171.5(3)
C16 C15 C25 C27 5.9(4)
P2 O5 C31 C36 70.8(3)
P2 O5 C31 C32 -109.9(3)
C36 C31 C32 C33 -10.1(4)
O5 C31 C32 C33 170.8(2)
C36 C31 C32 C43 166.9(3)
O5 C31 C32 C43 -12.3(4)
C31 C32 C33 C34 0.8(4)
C43 C32 C33 C34 -176.1(3)
C32 C33 C34 C35 6.3(5)
C32 C33 C34 C47 -175.6(3)
C33 C34 C35 C36 -4.6(4)
C47 C34 C35 C36 177.3(3)
C33 C34 C35 C48 176.1(3)
C47 C34 C35 C48 -2.0(5)
O5 C31 C36 C35 -169.0(2)
C32 C31 C36 C35 11.8(4)
O5 C31 C36 C37 13.9(4)
C32 C31 C36 C37 -165.3(3)
C34 C35 C36 C31 -3.9(4)
C48 C35 C36 C31 175.3(3)
C34 C35 C36 C37 173.1(3)
C48 C35 C36 C37 -7.7(4)
C31 C36 C37 C38 -62.7(4)
C35 C36 C37 C38 120.2(3)
C31 C36 C37 C42 115.9(3)
C35 C36 C37 C42 -61.1(4)
C42 C37 C38 C39 5.7(5)
C36 C37 C38 C39 -175.6(3)
C42 C37 C38 O6 -176.0(2)
C36 C37 C38 O6 2.7(4)
P2 O6 C38 C39 -113.3(3)
P2 O6 C38 C37 68.3(3)
C37 C38 C39 C40 -5.0(5)
O6 C38 C39 C40 176.8(3)
C37 C38 C39 C49 174.3(3)
O6 C38 C39 C49 -4.0(5)
C38 C39 C40 C41 0.6(5)
C49 C39 C40 C41 -178.7(3)
C39 C40 C41 C42 2.9(5)
C39 C40 C41 C53 -176.5(3)
C40 C41 C42 C37 -2.1(4)
C53 C41 C42 C37 177.2(3)
C40 C41 C42 C54 -178.8(3)
C53 C41 C42 C54 0.5(4)
C38 C37 C42 C41 -1.9(4)
C36 C37 C42 C41 179.5(3)
C38 C37 C42 C54 174.7(3)
C36 C37 C42 C54 -3.9(4)
C33 C32 C43 C45 -111.9(3)
C31 C32 C43 C45 71.4(4)
C33 C32 C43 C46 8.5(4)
C31 C32 C43 C46 -168.2(3)
C33 C32 C43 C44 125.7(3)
C31 C32 C43 C44 -51.0(4)
C38 C39 C49 C50 -19.7(7)
C40 C39 C49 C50 159.5(6)
C38 C39 C49 C52 -145.6(5)
C40 C39 C49 C52 33.6(5)
C38 C39 C49 C51 100.2(5)
C40 C39 C49 C51 -80.6(5)
C1 Rh1 C55 C56 176.9(3)
P2 Rh1 C55 C56 -15.2(2)
P1 Rh1 C55 C56 167.9(2)
C1 Rh1 C56 C55 -177.2(3)
P2 Rh1 C56 C55 166.6(2)
P1 Rh1 C56 C55 -14.0(2)
